data_2311837
loop_
_publ_author_name
'Praveen, Aletti S.'
'Yathirajan, Hemmige S.'
'Kaur, Manpreet'
'Narayana, Badiadka'
'Hosten, Eric C.'
'Betz, Richard'
'Glidewell, Christopher'

_publ_section_title
;
 Different patterns of supramolecular assembly in constitutionally similar
 6-arylimidazo[2,1-b][1,3,4]thiadiazoles.
;
_journal_coeditor_code SK3560
_journal_issue 'Pt 9'
_journal_name_full 'Acta crystallographica. Section C, Structural chemistry'
_journal_page_first 920
_journal_page_last 926
_journal_paper_doi 10.1107/S2053229614018762
_journal_volume 70
_journal_year 2014
_chemical_formula_iupac 'C11 H8 Cl N3 S'
_chemical_formula_moiety 'C11 H8 Cl N3 S'
_chemical_formula_sum 'C11 H8 Cl N3 S'
_chemical_formula_weight 249.71
_chemical_name_systematic
;
6-(2-Chlorophenyl)-2-methylimidazo[2,1-<i>b</i>][1,3,4]thiadiazole
;
_space_group_crystal_system orthorhombic
_space_group_IT_number 61
_space_group_name_Hall '-P 2ac 2ab'
_space_group_name_H-M_alt 'P b c a'
_atom_sites_solution_hydrogens geom
_audit_creation_method SHELXL-2014
_cell_angle_alpha 90
_cell_angle_beta 90
_cell_angle_gamma 90
_cell_formula_units_Z 8
_cell_length_a 7.5567(3)
_cell_length_b 11.4589(5)
_cell_length_c 24.9006(11)
_cell_measurement_reflns_used 2666
_cell_measurement_temperature 200(2)
_cell_measurement_theta_max 28.315
_cell_measurement_theta_min 3.153
_cell_volume 2156.18(16)
_computing_cell_refinement 'SAINT (Bruker, 2010)'
_computing_data_collection 'APEX2 (Bruker, 2010)'
_computing_data_reduction 'SAINT (Bruker, 2010)'
_computing_molecular_graphics 'PLATON (Spek, 2009)'
_computing_publication_material 'SHELXL2014 (Sheldrick, 2014 and PLATON (Spek, 2009)'
_computing_structure_refinement 'SHELXL2014 (Sheldrick, 2014)'
_computing_structure_solution 'SHELXS97 (Sheldrick, 2008)'
_diffrn_ambient_temperature 200(2)
_diffrn_measured_fraction_theta_full 0.998
_diffrn_measured_fraction_theta_max 0.994
_diffrn_measurement_device_type 'Bruker APEXII CCD'
_diffrn_measurement_method '\f and \w scans'
_diffrn_radiation_type MoK\a
_diffrn_radiation_wavelength 0.71073
_diffrn_reflns_av_R_equivalents 0.0150
_diffrn_reflns_limit_h_max 10
_diffrn_reflns_limit_h_min -10
_diffrn_reflns_limit_k_max 15
_diffrn_reflns_limit_k_min -11
_diffrn_reflns_limit_l_max 33
_diffrn_reflns_limit_l_min -31
_diffrn_reflns_number 15450
_diffrn_reflns_theta_full 25.242
_diffrn_reflns_theta_max 28.315
_diffrn_reflns_theta_min 3.153
_exptl_absorpt_coefficient_mu 0.520
_exptl_absorpt_correction_T_max 0.870
_exptl_absorpt_correction_T_min 0.773
_exptl_absorpt_correction_type multi-scan
_exptl_absorpt_process_details
;
(SADABS; Sheldrick, 2003)
;
_exptl_crystal_colour colourless
_exptl_crystal_density_diffrn 1.538
_exptl_crystal_description block
_exptl_crystal_F_000 1024
_exptl_crystal_size_max 0.588
_exptl_crystal_size_mid 0.466
_exptl_crystal_size_min 0.268
_refine_diff_density_max 0.310
_refine_diff_density_min -0.416
_refine_ls_extinction_method none
_refine_ls_goodness_of_fit_ref 1.056
_refine_ls_hydrogen_treatment constr
_refine_ls_matrix_type full
_refine_ls_number_parameters 146
_refine_ls_number_reflns 2666
_refine_ls_number_restraints 0
_refine_ls_restrained_S_all 1.056
_refine_ls_R_factor_all 0.0364
_refine_ls_R_factor_gt 0.0315
_refine_ls_shift/su_max 0.001
_refine_ls_shift/su_mean 0.000
_refine_ls_structure_factor_coef Fsqd
_refine_ls_weighting_details 'w=1/[\s^2^(Fo^2^)+(0.0406P)^2^+1.0733P] where P=(Fo^2^+2Fc^2^)/3'
_refine_ls_weighting_scheme calc
_refine_ls_wR_factor_gt 0.0814
_refine_ls_wR_factor_ref 0.0859
_reflns_number_gt 2356
_reflns_number_total 2666
_reflns_threshold_expression I>2\s(I)
_cod_data_source_file sk3560sup1.cif
_cod_data_source_block II
_cod_database_code 2311837
_shelx_space_group_comment
;
The symmetry employed for this shelxl refinement is uniquely defined
by the following loop, which should always be used as a source of
symmetry information in preference to the above space-group names.
They are only intended as comments.
;
_shelx_estimated_absorpt_t_min 0.750
_shelx_estimated_absorpt_t_max 0.873
_shelxl_version_number 2.014

loop_
_space_group_symop_operation_xyz
'x, y, z'
'-x+1/2, -y, z+1/2'
'x+1/2, -y+1/2, -z'
'-x, y+1/2, -z+1/2'
'-x, -y, -z'
'x-1/2, y, -z-1/2'
'-x-1/2, y-1/2, z'
'x, -y-1/2, z-1/2'

loop_
_atom_site_type_symbol
_atom_site_label
_atom_site_fract_x
_atom_site_fract_y
_atom_site_fract_z
_atom_site_U_iso_or_equiv
_atom_site_adp_type
_atom_site_calc_flag
_atom_site_occupancy
S S1 0.80106(5) 0.65665(3) 0.45158(2) 0.03626(12) Uani d 1
C C2 0.85112(17) 0.51521(13) 0.42998(6) 0.0287(3) Uani d 1
N N3 0.81433(16) 0.43078(11) 0.46262(5) 0.0312(3) Uani d 1
N N4 0.74098(15) 0.47874(10) 0.50798(4) 0.0262(2) Uani d 1
C C5 0.67939(19) 0.43257(12) 0.55510(5) 0.0287(3) Uani d 1
H H5 0.6739 0.3527 0.5652 0.034 Uiso calc 1
C C6 0.62709(16) 0.52820(11) 0.58465(5) 0.0243(3) Uani d 1
N N7 0.65651(16) 0.63161(10) 0.55642(5) 0.0289(2) Uani d 1
C C7A 0.72392(17) 0.59658(12) 0.51079(5) 0.0266(3) Uani d 1
C C21 0.93002(19) 0.49516(15) 0.37581(6) 0.0369(3) Uani d 1
H H21A 0.8435 0.5158 0.3481 0.055 Uiso calc 1
H H21B 0.9626 0.4128 0.3721 0.055 Uiso calc 1
H H21C 1.0358 0.5438 0.3717 0.055 Uiso calc 1
C C61 0.54653(16) 0.53729(11) 0.63833(5) 0.0252(3) Uani d 1
C C62 0.52735(19) 0.44666(12) 0.67546(5) 0.0297(3) Uani d 1
Cl Cl62 0.61184(7) 0.30845(4) 0.66226(2) 0.05021(14) Uani d 1
C C63 0.4444(2) 0.46260(14) 0.72479(6) 0.0352(3) Uani d 1
H H63 0.4322 0.3987 0.7488 0.042 Uiso calc 1
C C64 0.3800(2) 0.57038(15) 0.73882(6) 0.0370(3) Uani d 1
H H64 0.3229 0.5815 0.7724 0.044 Uiso calc 1
C C65 0.3993(2) 0.66291(15) 0.70344(6) 0.0359(3) Uani d 1
H H65 0.3564 0.7380 0.7130 0.043 Uiso calc 1
C C66 0.48064(19) 0.64626(13) 0.65427(5) 0.0304(3) Uani d 1
H H66 0.4922 0.7107 0.6305 0.036 Uiso calc 1

loop_
_atom_site_aniso_label
_atom_site_aniso_U_11
_atom_site_aniso_U_22
_atom_site_aniso_U_33
_atom_site_aniso_U_12
_atom_site_aniso_U_13
_atom_site_aniso_U_23
S1 0.0470(2) 0.02767(19) 0.03408(19) -0.00163(15) 0.01139(15) 0.00237(14)
C2 0.0254(6) 0.0316(7) 0.0291(6) -0.0011(5) -0.0019(5) -0.0043(5)
N3 0.0355(6) 0.0298(6) 0.0285(6) 0.0010(5) -0.0011(5) -0.0074(5)
N4 0.0299(5) 0.0221(5) 0.0267(5) -0.0007(4) -0.0020(4) -0.0030(4)
C5 0.0366(7) 0.0222(6) 0.0274(6) -0.0018(5) -0.0027(5) 0.0005(5)
C6 0.0243(5) 0.0224(6) 0.0264(6) -0.0006(5) -0.0047(5) 0.0007(5)
N7 0.0340(6) 0.0227(5) 0.0300(6) 0.0011(5) 0.0031(5) 0.0010(4)
C7A 0.0281(6) 0.0216(6) 0.0300(6) -0.0012(5) 0.0002(5) 0.0003(5)
C21 0.0320(7) 0.0484(9) 0.0303(7) -0.0008(7) 0.0018(5) -0.0077(6)
C61 0.0241(6) 0.0267(6) 0.0247(6) -0.0022(5) -0.0056(5) -0.0009(5)
C62 0.0319(6) 0.0281(7) 0.0292(6) -0.0018(5) -0.0037(5) 0.0015(5)
Cl62 0.0779(3) 0.0297(2) 0.0430(2) 0.01115(19) 0.0113(2) 0.01119(16)
C63 0.0384(7) 0.0400(8) 0.0272(7) -0.0071(6) -0.0022(6) 0.0051(6)
C64 0.0359(7) 0.0488(9) 0.0262(7) -0.0060(7) 0.0005(5) -0.0053(6)
C65 0.0392(7) 0.0371(8) 0.0315(7) 0.0017(6) -0.0004(6) -0.0073(6)
C66 0.0348(7) 0.0285(7) 0.0278(6) 0.0007(6) -0.0032(5) -0.0014(5)

loop_
_atom_type_symbol
_atom_type_description
_atom_type_scat_dispersion_real
_atom_type_scat_dispersion_imag
_atom_type_scat_source
C C 0.0033 0.0016 'International Tables Vol C Tables 4.2.6.8 and 6.1.1.4'
H H 0.0000 0.0000 'International Tables Vol C Tables 4.2.6.8 and 6.1.1.4'
Cl Cl 0.1484 0.1585 'International Tables Vol C Tables 4.2.6.8 and 6.1.1.4'
N N 0.0061 0.0033 'International Tables Vol C Tables 4.2.6.8 and 6.1.1.4'
S S 0.1246 0.1234 'International Tables Vol C Tables 4.2.6.8 and 6.1.1.4'

loop_
_geom_angle_atom_site_label_1
_geom_angle_atom_site_label_2
_geom_angle_atom_site_label_3
_geom_angle
C7A S1 C2 88.06(7)
N3 C2 C21 122.58(13)
N3 C2 S1 116.96(11)
C21 C2 S1 120.45(11)
C2 N3 N4 107.71(12)
C7A N4 C5 107.93(11)
C7A N4 N3 118.59(11)
C5 N4 N3 133.46(12)
N4 C5 C6 104.36(12)
N4 C5 H5 127.8
C6 C5 H5 127.8
C5 C6 N7 111.13(12)
C5 C6 C61 131.28(12)
N7 C6 C61 117.58(11)
C7A N7 C6 103.83(11)
N7 C7A N4 112.74(12)
N7 C7A S1 138.59(11)
N4 C7A S1 108.67(10)
C2 C21 H21A 109.5
C2 C21 H21B 109.5
H21A C21 H21B 109.5
C2 C21 H21C 109.5
H21A C21 H21C 109.5
H21B C21 H21C 109.5
C62 C61 C66 115.96(12)
C62 C61 C6 126.20(12)
C66 C61 C6 117.84(12)
C63 C62 C61 122.21(13)
C63 C62 Cl62 116.87(11)
C61 C62 Cl62 120.90(11)
C64 C63 C62 120.16(14)
C64 C63 H63 119.9
C62 C63 H63 119.9
C63 C64 C65 119.30(14)
C63 C64 H64 120.3
C65 C64 H64 120.3
C66 C65 C64 120.24(15)
C66 C65 H65 119.9
C64 C65 H65 119.9
C65 C66 C61 122.10(14)
C65 C66 H66 119.0
C61 C66 H66 119.0

loop_
_geom_bond_atom_site_label_1
_geom_bond_atom_site_label_2
_geom_bond_distance
S1 C7A 1.7283(14)
S1 C2 1.7491(15)
C2 N3 1.2937(19)
C2 C21 1.4927(19)
N3 N4 1.3731(16)
N4 C7A 1.3583(17)
N4 C5 1.3686(17)
C5 C6 1.3777(19)
C5 H5 0.9500
C6 N7 1.3957(17)
C6 C61 1.4725(18)
N7 C7A 1.3082(17)
C21 H21A 0.9800
C21 H21B 0.9800
C21 H21C 0.9800
C61 C62 1.3980(19)
C61 C66 1.4016(19)
C62 C63 1.391(2)
C62 Cl62 1.7389(15)
C63 C64 1.372(2)
C63 H63 0.9500
C64 C65 1.386(2)
C64 H64 0.9500
C65 C66 1.383(2)
C65 H65 0.9500
C66 H66 0.9500

loop_
_geom_hbond_atom_site_label_D
_geom_hbond_atom_site_label_H
_geom_hbond_atom_site_label_A
_geom_hbond_site_symmetry_A
_geom_hbond_distance_DH
_geom_hbond_distance_HA
_geom_hbond_distance_DA
_geom_hbond_angle_DHA
_geom_hbond_publ_flag
C64 H64 Cg1 26_557 0.95 2.690 3.6297(16) 135 no

loop_
_geom_torsion_atom_site_label_1
_geom_torsion_atom_site_label_2
_geom_torsion_atom_site_label_3
_geom_torsion_atom_site_label_4
_geom_torsion
C7A S1 C2 N3 0.40(11)
C7A S1 C2 C21 179.46(12)
C21 C2 N3 N4 -178.84(12)
S1 C2 N3 N4 0.20(15)
C2 N3 N4 C7A -0.96(16)
C2 N3 N4 C5 -179.32(14)
C7A N4 C5 C6 -0.05(14)
N3 N4 C5 C6 178.44(13)
N4 C5 C6 N7 -0.25(15)
N4 C5 C6 C61 178.70(13)
C5 C6 N7 C7A 0.45(15)
C61 C6 N7 C7A -178.66(11)
C6 N7 C7A N4 -0.49(15)
C6 N7 C7A S1 -179.99(13)
C5 N4 C7A N7 0.36(16)
N3 N4 C7A N7 -178.40(11)
C5 N4 C7A S1 -179.99(9)
N3 N4 C7A S1 1.25(15)
C2 S1 C7A N7 178.65(16)
C2 S1 C7A N4 -0.86(10)
C5 C6 C61 C62 9.8(2)
N7 C6 C61 C62 -171.26(13)
C5 C6 C61 C66 -169.56(14)
N7 C6 C61 C66 9.33(17)
C66 C61 C62 C63 1.4(2)
C6 C61 C62 C63 -178.00(13)
C66 C61 C62 Cl62 -177.10(10)
C6 C61 C62 Cl62 3.49(19)
C61 C62 C63 C64 -0.9(2)
Cl62 C62 C63 C64 177.67(12)
C62 C63 C64 C65 -0.2(2)
C63 C64 C65 C66 0.7(2)
C64 C65 C66 C61 -0.2(2)
C62 C61 C66 C65 -0.9(2)
C6 C61 C66 C65 178.58(13)
